data_2204308
loop_
_publ_author_name
'Li Tian'
'Lun-Zu Liu'

_publ_section_title
;3,3-Dimethyl-7-phenyl-2-oxa-1,4-dithia-5,6,8,9-tetraaza-3<i>H</i>-cyclopenta[<i>f</i>]azulene
 1,1-dioxide
;
_journal_issue 10
_journal_name_full 'Acta Crystallographica Section E'
_journal_page_first o1826
_journal_page_last o1827
_journal_paper_doi 10.1107/S1600536804021385
_journal_volume 60
_journal_year 2004
_chemical_formula_iupac 'C14 H12 N4 O3 S2'
_chemical_formula_moiety 'C14 H12 N4 O3 S2'
_chemical_formula_sum 'C14 H12 N4 O3 S2'
_chemical_formula_weight 348.40
_chemical_name_systematic
;3,3-Dimethyl-7-phenyl-2-oxa-1,4-dithia-5,6,8,9-tetraaza-3H-cyclopenta[f]azulene
1,1-dioxide
;
_space_group_IT_number 14
_symmetry_cell_setting monoclinic
_symmetry_space_group_name_Hall '-P 2yn'
_symmetry_space_group_name_H-M 'P 1 21/n 1'
_atom_sites_solution_hydrogens geom
_atom_sites_solution_primary direct
_atom_sites_solution_secondary difmap
_cell_angle_alpha 90.00
_cell_angle_beta 90.115(5)
_cell_angle_gamma 90.00
_cell_formula_units_Z 4
_cell_length_a 7.290(2)
_cell_length_b 22.131(7)
_cell_length_c 9.513(3)
_cell_measurement_reflns_used 796
_cell_measurement_temperature 293(2)
_cell_measurement_theta_max 24.23
_cell_measurement_theta_min 3.49
_cell_volume 1534.8(8)
_computing_cell_refinement SMART
_computing_data_collection 'SMART (Bruker, 1999)'
_computing_data_reduction 'SAINT (Bruker, 1998)'
_computing_molecular_graphics 'SHELXTL (Bruker, 1998)'
_computing_publication_material SHELXTL
_computing_structure_refinement 'SHELXL97 (Sheldrick, 1997)'
_computing_structure_solution 'SHELXS97 (Sheldrick, 1997)'
_diffrn_ambient_temperature 293(2)
_diffrn_measured_fraction_theta_full 1.000
_diffrn_measured_fraction_theta_max 1.000
_diffrn_measurement_device_type 'Bruker SMART CCD area-detector'
_diffrn_measurement_method '\f and \w scans'
_diffrn_radiation_monochromator graphite
_diffrn_radiation_source 'fine-focus sealed tube'
_diffrn_radiation_type MoK\a
_diffrn_radiation_wavelength 0.71073
_diffrn_reflns_av_R_equivalents 0.0448
_diffrn_reflns_av_sigmaI/netI 0.0520
_diffrn_reflns_limit_h_max 4
_diffrn_reflns_limit_h_min -8
_diffrn_reflns_limit_k_max 26
_diffrn_reflns_limit_k_min -26
_diffrn_reflns_limit_l_max 10
_diffrn_reflns_limit_l_min -11
_diffrn_reflns_number 7903
_diffrn_reflns_theta_full 25.00
_diffrn_reflns_theta_max 25.00
_diffrn_reflns_theta_min 2.33
_exptl_absorpt_coefficient_mu 0.367
_exptl_absorpt_correction_T_max 0.957
_exptl_absorpt_correction_T_min 0.925
_exptl_absorpt_correction_type multi-scan
_exptl_absorpt_process_details '(SADABS; Sheldrick, 1996)'
_exptl_crystal_colour 'pale yellow'
_exptl_crystal_density_diffrn 1.508
_exptl_crystal_density_meas ?
_exptl_crystal_density_method 'not measured'
_exptl_crystal_description prism
_exptl_crystal_F_000 720
_exptl_crystal_size_max 0.20
_exptl_crystal_size_mid 0.16
_exptl_crystal_size_min 0.12
_refine_diff_density_max 0.303
_refine_diff_density_min -0.259
_refine_ls_extinction_method none
_refine_ls_goodness_of_fit_ref 1.069
_refine_ls_hydrogen_treatment constr
_refine_ls_matrix_type full
_refine_ls_number_parameters 210
_refine_ls_number_reflns 2712
_refine_ls_number_restraints 0
_refine_ls_restrained_S_all 1.069
_refine_ls_R_factor_all 0.0892
_refine_ls_R_factor_gt 0.0557
_refine_ls_shift/su_max 0.000
_refine_ls_shift/su_mean 0.000
_refine_ls_structure_factor_coef Fsqd
_refine_ls_weighting_details 'calc w=1/[\s^2^(Fo^2^)+(0.0553P)^2^+0.8529P] where P=(Fo^2^+2Fc^2^)/3'
_refine_ls_weighting_scheme calc
_refine_ls_wR_factor_gt 0.1183
_refine_ls_wR_factor_ref 0.1323
_reflns_number_gt 1876
_reflns_number_total 2712
_reflns_threshold_expression I>2\s(I)
_cod_data_source_file cv6357.cif
_cod_data_source_block II
_cod_depositor_comments
;
The following automatic conversions were performed:

'_exptl_crystal_density_meas' value 'NONE' was changed to '?' - the
value is perceived as not measured.

Automatic conversion script
Id: cif_fix_values 3008 2015-01-20 13:52:24Z robertas 
;
_cod_original_sg_symbol_Hall -P2yn
_cod_original_sg_symbol_H-M 'P 21/n'
_cod_database_code 2204308
_cod_database_fobs_code 2204308

loop_
_symmetry_equiv_pos_as_xyz
'x, y, z'
'-x+1/2, y+1/2, -z+1/2'
'-x, -y, -z'
'x-1/2, -y-1/2, z-1/2'

loop_
_atom_site_label
_atom_site_fract_x
_atom_site_fract_y
_atom_site_fract_z
_atom_site_U_iso_or_equiv
_atom_site_adp_type
_atom_site_calc_flag
_atom_site_refinement_flags
_atom_site_occupancy
_atom_site_type_symbol
S1 0.37246(12) 0.13412(5) 0.84897(12) 0.0584(3) Uani d . 1 S
S2 -0.11265(11) 0.03342(4) 0.77879(10) 0.0465(3) Uani d . 1 S
O1 0.0421(3) 0.00759(13) 0.6831(3) 0.0691(9) Uani d . 1 O
O2 -0.1673(4) -0.01071(14) 0.8766(3) 0.0778(9) Uani d . 1 O
O3 -0.2506(3) 0.05917(12) 0.6928(3) 0.0575(7) Uani d . 1 O
N1 0.3932(5) 0.15187(15) 1.2500(4) 0.0618(9) Uani d . 1 N
N2 0.4666(4) 0.13827(14) 1.1194(4) 0.0599(9) Uani d . 1 N
N3 0.1726(4) 0.15522(12) 1.0937(3) 0.0432(7) Uani d . 1 N
N4 -0.0017(4) 0.16818(14) 1.0425(3) 0.0503(8) Uani d . 1 N
C1 -0.0922(6) 0.16415(19) 1.3475(5) 0.0643(12) Uani d . 1 C
H1 -0.1438 0.1454 1.2693 0.077 Uiso calc R 1 H
C2 -0.1998(8) 0.1772(2) 1.4617(5) 0.0802(14) Uani d . 1 C
H2 -0.3237 0.1673 1.4605 0.096 Uiso calc R 1 H
C3 -0.1254(9) 0.2050(2) 1.5778(5) 0.0842(16) Uani d . 1 C
H3 -0.1986 0.2134 1.6554 0.101 Uiso calc R 1 H
C4 0.0587(9) 0.2204(2) 1.5792(6) 0.0842(16) Uani d . 1 C
H4 0.1093 0.2394 1.6574 0.101 Uiso calc R 1 H
C5 0.1673(7) 0.20757(17) 1.4639(5) 0.0682(13) Uani d . 1 C
H5 0.2906 0.2184 1.4644 0.082 Uiso calc R 1 H
C6 0.0936(6) 0.17862(16) 1.3476(4) 0.0553(11) Uani d . 1 C
C7 0.2171(5) 0.16271(16) 1.2328(4) 0.0503(10) Uani d . 1 C
C8 0.3344(5) 0.14045(15) 1.0271(4) 0.0469(9) Uani d . 1 C
C9 0.1942(4) 0.08426(16) 0.8081(4) 0.0426(9) Uani d . 1 C
C10 0.0224(4) 0.09044(16) 0.8551(4) 0.0411(8) Uani d . 1 C
C11 -0.0623(4) 0.13714(17) 0.9395(4) 0.0482(9) Uani d . 1 C
H11 -0.1825 0.1461 0.9141 0.058 Uiso calc R 1 H
C12 0.2271(4) 0.03324(16) 0.7080(4) 0.0438(9) Uani d . 1 C
C13 0.3421(5) -0.01596(17) 0.7731(5) 0.0558(11) Uani d . 1 C
H13A 0.2841 -0.0301 0.8574 0.084 Uiso calc R 1 H
H13B 0.4615 -0.0003 0.7954 0.084 Uiso calc R 1 H
H13C 0.3540 -0.0488 0.7079 0.084 Uiso calc R 1 H
C14 0.2981(6) 0.0540(2) 0.5671(4) 0.0653(12) Uani d . 1 C
H14A 0.3056 0.0200 0.5045 0.098 Uiso calc R 1 H
H14B 0.4178 0.0714 0.5787 0.098 Uiso calc R 1 H
H14C 0.2162 0.0836 0.5284 0.098 Uiso calc R 1 H

loop_
_atom_site_aniso_label
_atom_site_aniso_U_11
_atom_site_aniso_U_22
_atom_site_aniso_U_33
_atom_site_aniso_U_12
_atom_site_aniso_U_13
_atom_site_aniso_U_23
S1 0.0343(5) 0.0639(7) 0.0769(8) -0.0129(4) 0.0021(5) -0.0134(6)
S2 0.0303(5) 0.0560(6) 0.0530(6) -0.0057(4) -0.0065(4) -0.0052(5)
O1 0.0287(14) 0.080(2) 0.098(2) -0.0042(13) -0.0023(14) -0.0430(17)
O2 0.079(2) 0.074(2) 0.081(2) -0.0303(16) -0.0154(16) 0.0162(17)
O3 0.0360(13) 0.0785(19) 0.0581(17) 0.0051(12) -0.0132(12) -0.0084(14)
N1 0.063(2) 0.055(2) 0.068(3) -0.0005(17) -0.0295(19) 0.0011(18)
N2 0.0456(19) 0.0464(19) 0.087(3) -0.0011(15) -0.0270(18) -0.0013(18)
N3 0.0404(16) 0.0385(16) 0.0505(19) -0.0003(13) -0.0170(14) -0.0038(14)
N4 0.0372(17) 0.058(2) 0.055(2) 0.0089(14) -0.0124(14) -0.0096(16)
C1 0.085(3) 0.059(3) 0.048(3) -0.016(2) -0.010(2) -0.002(2)
C2 0.102(4) 0.068(3) 0.070(4) -0.008(3) 0.008(3) -0.003(3)
C3 0.135(5) 0.060(3) 0.057(3) 0.021(3) 0.003(3) 0.001(2)
C4 0.134(5) 0.054(3) 0.065(4) 0.025(3) -0.043(3) -0.014(2)
C5 0.092(3) 0.045(2) 0.067(3) 0.011(2) -0.031(3) -0.013(2)
C6 0.080(3) 0.034(2) 0.051(3) -0.0005(19) -0.019(2) 0.0012(18)
C7 0.057(2) 0.036(2) 0.057(3) -0.0032(17) -0.023(2) -0.0006(18)
C8 0.0372(19) 0.0358(19) 0.068(3) -0.0008(15) -0.0139(18) -0.0090(18)
C9 0.0322(18) 0.044(2) 0.052(2) -0.0029(15) -0.0068(15) 0.0005(17)
C10 0.0278(17) 0.050(2) 0.046(2) -0.0003(15) -0.0096(14) -0.0042(17)
C11 0.0306(18) 0.065(2) 0.049(2) 0.0044(17) -0.0092(16) -0.008(2)
C12 0.0244(17) 0.048(2) 0.059(2) -0.0035(15) -0.0039(15) -0.0087(18)
C13 0.040(2) 0.052(2) 0.075(3) 0.0047(17) -0.0019(19) 0.006(2)
C14 0.064(3) 0.076(3) 0.056(3) 0.013(2) 0.000(2) -0.001(2)

loop_
_atom_type_symbol
_atom_type_description
_atom_type_scat_dispersion_real
_atom_type_scat_dispersion_imag
_atom_type_scat_source
C C 0.0033 0.0016 'International Tables Vol C Tables 4.2.6.8 and 6.1.1.4'
H H 0.0000 0.0000 'International Tables Vol C Tables 4.2.6.8 and 6.1.1.4'
N N 0.0061 0.0033 'International Tables Vol C Tables 4.2.6.8 and 6.1.1.4'
O O 0.0106 0.0060 'International Tables Vol C Tables 4.2.6.8 and 6.1.1.4'
S S 0.1246 0.1234 'International Tables Vol C Tables 4.2.6.8 and 6.1.1.4'

loop_
_geom_angle_atom_site_label_1
_geom_angle_atom_site_label_2
_geom_angle_atom_site_label_3
_geom_angle
_geom_angle_publ_flag
C8 S1 C9 98.58(17) yes
O2 S2 O3 117.38(18) yes
O2 S2 O1 109.7(2) ?
O3 S2 O1 108.92(17) ?
O2 S2 C10 112.63(18) ?
O3 S2 C10 110.28(17) ?
O1 S2 C10 95.67(15) ?
C12 O1 S2 115.2(2) ?
C7 N1 N2 107.9(3) ?
C8 N2 N1 108.0(3) ?
C7 N3 C8 105.7(3) yes
C7 N3 N4 121.8(3) yes
C8 N3 N4 132.1(3) yes
C11 N4 N3 118.2(3) yes
C2 C1 C6 120.6(4) ?
C2 C1 H1 119.7 ?
C6 C1 H1 119.7 ?
C1 C2 C3 120.4(5) ?
C1 C2 H2 119.8 ?
C3 C2 H2 119.8 ?
C2 C3 C4 119.9(5) ?
C2 C3 H3 120.1 ?
C4 C3 H3 120.1 ?
C5 C4 C3 119.9(5) ?
C5 C4 H4 120.1 ?
C3 C4 H4 120.1 ?
C4 C5 C6 120.4(5) ?
C4 C5 H5 119.8 ?
C6 C5 H5 119.8 ?
C5 C6 C1 118.9(4) ?
C5 C6 C7 118.0(4) ?
C1 C6 C7 123.0(4) ?
N1 C7 N3 109.1(4) ?
N1 C7 C6 123.7(4) ?
N3 C7 C6 127.3(3) ?
N2 C8 N3 109.3(4) ?
N2 C8 S1 122.6(3) yes
N3 C8 S1 127.6(3) yes
C10 C9 C12 116.2(3) yes
C10 C9 S1 123.9(3) yes
C12 C9 S1 119.8(2) yes
C9 C10 C11 131.2(3) yes
C9 C10 S2 108.2(3) yes
C11 C10 S2 120.2(2) yes
N4 C11 C10 131.5(3) yes
N4 C11 H11 114.2 yes
C10 C11 H11 114.2 yes
O1 C12 C9 104.1(2) ?
O1 C12 C13 107.1(3) ?
C9 C12 C13 111.9(3) ?
O1 C12 C14 106.8(3) ?
C9 C12 C14 113.1(3) ?
C13 C12 C14 113.1(3) ?
C12 C13 H13A 109.5 ?
C12 C13 H13B 109.5 ?
H13A C13 H13B 109.5 ?
C12 C13 H13C 109.5 ?
H13A C13 H13C 109.5 ?
H13B C13 H13C 109.5 ?
C12 C14 H14A 109.5 ?
C12 C14 H14B 109.5 ?
H14A C14 H14B 109.5 ?
C12 C14 H14C 109.5 ?
H14A C14 H14C 109.5 ?
H14B C14 H14C 109.5 ?

loop_
_geom_bond_atom_site_label_1
_geom_bond_atom_site_label_2
_geom_bond_distance
_geom_bond_publ_flag
S1 C8 1.723(4) yes
S1 C9 1.748(3) yes
S2 O2 1.407(3) ?
S2 O3 1.415(3) ?
S2 O1 1.559(3) ?
S2 C10 1.757(3) ?
O1 C12 1.482(4) ?
N1 C7 1.316(5) ?
N1 N2 1.386(5) ?
N2 C8 1.303(5) ?
N3 C7 1.372(5) ?
N3 C8 1.380(4) yes
N3 N4 1.389(4) yes
N4 C11 1.275(4) yes
C1 C2 1.372(6) ?
C1 C6 1.392(6) ?
C1 H1 0.9300 ?
C2 C3 1.375(7) ?
C2 H2 0.9300 ?
C3 C4 1.385(7) ?
C3 H3 0.9300 ?
C4 C5 1.383(7) ?
C4 H4 0.9300 ?
C5 C6 1.386(6) ?
C5 H5 0.9300 ?
C6 C7 1.460(6) ?
C9 C10 1.338(4) yes
C9 C12 1.497(5) ?
C10 C11 1.448(5) yes
C11 H11 0.9300 ?
C12 C13 1.507(5) ?
C12 C14 1.509(5) ?
C13 H13A 0.9600 ?
C13 H13B 0.9600 ?
C13 H13C 0.9600 ?
C14 H14A 0.9600 ?
C14 H14B 0.9600 ?
C14 H14C 0.9600 ?

loop_
_geom_torsion_atom_site_label_1
_geom_torsion_atom_site_label_2
_geom_torsion_atom_site_label_3
_geom_torsion_atom_site_label_4
_geom_torsion
O2 S2 O1 C12 -108.9(3)
O3 S2 O1 C12 121.4(3)
C10 S2 O1 C12 7.6(3)
C7 N1 N2 C8 -0.7(4)
C7 N3 N4 C11 -148.4(4)
C8 N3 N4 C11 39.8(5)
C6 C1 C2 C3 0.1(7)
C1 C2 C3 C4 0.7(7)
C2 C3 C4 C5 -0.3(7)
C3 C4 C5 C6 -0.9(7)
C4 C5 C6 C1 1.6(6)
C4 C5 C6 C7 -176.1(4)
C2 C1 C6 C5 -1.3(6)
C2 C1 C6 C7 176.3(4)
N2 N1 C7 N3 1.3(4)
N2 N1 C7 C6 179.9(3)
C8 N3 C7 N1 -1.3(4)
N4 N3 C7 N1 -175.0(3)
C8 N3 C7 C6 -179.9(3)
N4 N3 C7 C6 6.4(5)
C5 C6 C7 N1 27.5(6)
C1 C6 C7 N1 -150.1(4)
C5 C6 C7 N3 -154.1(4)
C1 C6 C7 N3 28.3(6)
N1 N2 C8 N3 -0.1(4)
N1 N2 C8 S1 173.0(3)
C7 N3 C8 N2 0.9(4)
N4 N3 C8 N2 173.6(3)
C7 N3 C8 S1 -171.8(3)
N4 N3 C8 S1 0.9(5)
C9 S1 C8 N2 135.6(3)
C9 S1 C8 N3 -52.6(3)
C8 S1 C9 C10 45.8(3)
C8 S1 C9 C12 -138.2(3)
C12 C9 C10 C11 -172.8(4)
S1 C9 C10 C11 3.3(6)
C12 C9 C10 S2 0.0(4)
S1 C9 C10 S2 176.1(2)
O2 S2 C10 C9 109.7(3)
O3 S2 C10 C9 -117.0(3)
O1 S2 C10 C9 -4.4(3)
O2 S2 C10 C11 -76.5(3)
O3 S2 C10 C11 56.8(3)
O1 S2 C10 C11 169.4(3)
N3 N4 C11 C10 -4.0(6)
C9 C10 C11 N4 -37.2(7)
S2 C10 C11 N4 150.7(4)
S2 O1 C12 C9 -8.2(4)
S2 O1 C12 C13 110.4(3)
S2 O1 C12 C14 -128.1(3)
C10 C9 C12 O1 4.8(4)
S1 C9 C12 O1 -171.5(2)
C10 C9 C12 C13 -110.6(3)
S1 C9 C12 C13 73.1(4)
C10 C9 C12 C14 120.3(4)
S1 C9 C12 C14 -56.1(4)

loop_
_cod_related_entry_id
_cod_related_entry_database
_cod_related_entry_code
1 ChemSpider 21130447
